data_7225914
loop_
_publ_author_name
'Xue, Shuwen'
'Liu, Jiaming'
'Qing, Xushun'
'Wang, Cunde'

_publ_section_title
;
 Br\"onsted acid-mediated Annulations of
 1-Cyanocyclopropane-1-carboxylates with Arylhydrazines: Efficient
 Strategy for Synthesis of 1,3,5-Trisubstituted Pyrazoles
;
_journal_name_full 'RSC Adv.'
_journal_paper_doi 10.1039/C6RA14557D
_journal_year 2016
_chemical_formula_moiety 'C21 H15 Cl N2 '
_chemical_formula_sum 'C21 H15 Cl N2'
_chemical_formula_weight 330.80
_chemical_name_systematic
; 
 ? 
;
_space_group_IT_number 88
_symmetry_cell_setting tetragonal
_symmetry_space_group_name_Hall '-I 4ad'
_symmetry_space_group_name_H-M 'I 41/a :2'
_atom_sites_solution_hydrogens geom
_atom_sites_solution_primary direct
_atom_sites_solution_secondary difmap
_audit_creation_method SHELXL-97
_audit_update_record
;
2016-03-04 deposited with the CCDC.
2016-07-12 downloaded from the CCDC.
;
_cell_angle_alpha 90.00
_cell_angle_beta 90.00
_cell_angle_gamma 90.00
_cell_formula_units_Z 16
_cell_length_a 20.6551(5)
_cell_length_b 20.6551(5)
_cell_length_c 15.9903(8)
_cell_measurement_reflns_used 8259
_cell_measurement_temperature 296
_cell_measurement_theta_max 27.43
_cell_measurement_theta_min 2.55
_cell_volume 6822.0(4)
_computing_cell_refinement 'Bruker SMART'
_computing_data_collection 'Bruker SMART'
_computing_data_reduction 'Bruker SAINT'
_computing_molecular_graphics 'Bruker SHELXTL'
_computing_publication_material 'Bruker SHELXTL'
_computing_structure_refinement 'Bruker SHELXTL'
_computing_structure_solution 'Bruker SHELXTL'
_diffrn_ambient_temperature 296
_diffrn_measured_fraction_theta_full 0.993
_diffrn_measured_fraction_theta_max 0.993
_diffrn_measurement_device_type 'CCD area detector'
_diffrn_measurement_method 'phi and omega scans'
_diffrn_radiation_monochromator graphite
_diffrn_radiation_source 'sealed tube'
_diffrn_radiation_type MoK\a
_diffrn_radiation_wavelength 0.71073
_diffrn_reflns_av_R_equivalents 0.0211
_diffrn_reflns_av_sigmaI/netI 0.0167
_diffrn_reflns_limit_h_max 24
_diffrn_reflns_limit_h_min -21
_diffrn_reflns_limit_k_max 24
_diffrn_reflns_limit_k_min -21
_diffrn_reflns_limit_l_max 18
_diffrn_reflns_limit_l_min -19
_diffrn_reflns_number 14912
_diffrn_reflns_theta_full 25.00
_diffrn_reflns_theta_max 25.00
_diffrn_reflns_theta_min 1.61
_exptl_absorpt_coefficient_mu 0.227
_exptl_crystal_colour white
_exptl_crystal_density_diffrn 1.288
_exptl_crystal_density_method 'not measured'
_exptl_crystal_description block
_exptl_crystal_F_000 2752
_exptl_crystal_size_max 0.35
_exptl_crystal_size_mid 0.33
_exptl_crystal_size_min 0.3
_refine_diff_density_max 0.158
_refine_diff_density_min -0.245
_refine_diff_density_rms 0.035
_refine_ls_extinction_method none
_refine_ls_goodness_of_fit_ref 1.073
_refine_ls_hydrogen_treatment mixed
_refine_ls_matrix_type full
_refine_ls_number_parameters 217
_refine_ls_number_reflns 2984
_refine_ls_number_restraints 0
_refine_ls_restrained_S_all 1.073
_refine_ls_R_factor_all 0.0477
_refine_ls_R_factor_gt 0.0383
_refine_ls_shift/su_max 0.000
_refine_ls_shift/su_mean 0.000
_refine_ls_structure_factor_coef Fsqd
_refine_ls_weighting_details 'calc w=1/[\s^2^(Fo^2^)+(0.0592P)^2^+3.9542P] where P=(Fo^2^+2Fc^2^)/3'
_refine_ls_weighting_scheme calc
_refine_ls_wR_factor_gt 0.1039
_refine_ls_wR_factor_ref 0.1139
_reflns_number_gt 2539
_reflns_number_total 3004
_reflns_threshold_expression >2sigma(I)
_cod_data_source_file c6ra14557d2.cif
_cod_data_source_block 001
_cod_depositor_comments
;
The following automatic conversions were performed:

'_symmetry_cell_setting' value 'Tetragonal' changed to 'tetragonal'
according to
/usr/data/users/saulius/crontab/automatic-downloads/rss-feeds/RSC/lib/dictionaries/cif_core.dic
dictionary named 'cif_core.dic' version 2.4.2 from 2011-04-26.

Automatic conversion script
Id: cif_fix_values 4268 2015-11-12 08:31:59Z antanas 
;
_cod_original_sg_symbol_H-M 'I4(1)/a  '
_cod_original_formula_sum 'C21 H15 Cl N2 '
_cod_database_code 7225914

loop_
_symmetry_equiv_pos_as_xyz
'x, y, z'
'-x+1/2, -y, z+1/2'
'-y+3/4, x+1/4, z+1/4'
'y+3/4, -x+3/4, z+3/4'
'x+1/2, y+1/2, z+1/2'
'-x+1, -y+1/2, z+1'
'-y+5/4, x+3/4, z+3/4'
'y+5/4, -x+5/4, z+5/4'
'-x, -y, -z'
'x-1/2, y, -z-1/2'
'y-3/4, -x-1/4, -z-1/4'
'-y-3/4, x-3/4, -z-3/4'
'-x+1/2, -y+1/2, -z+1/2'
'x, y+1/2, -z'
'y-1/4, -x+1/4, -z+1/4'
'-y-1/4, x-1/4, -z-1/4'

loop_
_atom_site_label
_atom_site_type_symbol
_atom_site_fract_x
_atom_site_fract_y
_atom_site_fract_z
_atom_site_U_iso_or_equiv
_atom_site_adp_type
_atom_site_occupancy
_atom_site_symmetry_multiplicity
_atom_site_calc_flag
_atom_site_refinement_flags
Cl1 Cl 0.95977(2) 0.66909(3) 0.03107(3) 0.06021(19) Uani 1 1 d .
N1 N 0.85786(7) 0.61127(6) 0.17075(8) 0.0398(3) Uani 1 1 d .
N2 N 0.86579(7) 0.59250(7) 0.25197(8) 0.0432(4) Uani 1 1 d .
C4 C 0.85815(9) 0.56326(8) 0.10671(10) 0.0417(4) Uani 1 1 d .
C16 C 0.84304(8) 0.71347(8) 0.08527(10) 0.0388(4) Uani 1 1 d .
C1 C 0.86258(8) 0.64676(8) 0.29624(10) 0.0411(4) Uani 1 1 d .
C3 C 0.85024(8) 0.67664(8) 0.16400(10) 0.0393(4) Uani 1 1 d .
C10 C 0.87087(8) 0.64646(8) 0.38801(10) 0.0434(4) Uani 1 1 d .
C17 C 0.88980(8) 0.71520(8) 0.02263(10) 0.0415(4) Uani 1 1 d .
C9 C 0.81339(10) 0.56616(9) 0.04287(12) 0.0515(5) Uani 1 1 d .
H9 H 0.7821 0.5999 0.0413 0.062 Uiso 1 1 calc R
C18 C 0.88307(10) 0.75450(10) -0.04672(12) 0.0525(5) Uani 1 1 d .
H18 H 0.9154 0.7545 -0.0890 0.063 Uiso 1 1 calc R
C11 C 0.86136(9) 0.59082(9) 0.43522(11) 0.0511(5) Uani 1 1 d .
H11 H 0.8483 0.5518 0.4087 0.061 Uiso 1 1 calc R
C21 C 0.78945(9) 0.75320(9) 0.07531(12) 0.0500(4) Uani 1 1 d .
H21 H 0.7565 0.7530 0.1168 0.060 Uiso 1 1 calc R
C2 C 0.85246(9) 0.70033(8) 0.24398(10) 0.0456(4) Uani 1 1 d .
H2 H 0.8480 0.7442 0.2607 0.055 Uiso 1 1 calc R
C12 C 0.87094(10) 0.59229(11) 0.52145(12) 0.0579(5) Uani 1 1 d .
H12 H 0.8642 0.5541 0.5535 0.070 Uiso 1 1 calc R
C13 C 0.88987(10) 0.64798(11) 0.56041(12) 0.0594(5) Uani 1 1 d .
H13 H 0.8966 0.6484 0.6192 0.071 Uiso 1 1 calc R
C15 C 0.88948(10) 0.70250(10) 0.42895(12) 0.0557(5) Uani 1 1 d .
H15 H 0.8958 0.7411 0.3977 0.067 Uiso 1 1 calc R
C5 C 0.90313(11) 0.51438(10) 0.11070(13) 0.0637(6) Uani 1 1 d .
H5 H 0.9337 0.5127 0.1550 0.076 Uiso 1 1 calc R
C20 C 0.78285(10) 0.79308(10) 0.00648(13) 0.0594(5) Uani 1 1 d .
H20 H 0.7459 0.8202 0.0013 0.071 Uiso 1 1 calc R
C14 C 0.89908(11) 0.70326(11) 0.51458(12) 0.0620(5) Uani 1 1 d .
H14 H 0.9121 0.7421 0.5416 0.074 Uiso 1 1 calc R
C19 C 0.82965(11) 0.79355(10) -0.05447(13) 0.0596(5) Uani 1 1 d .
H19 H 0.8251 0.8209 -0.1019 0.072 Uiso 1 1 calc R
C8 C 0.81472(15) 0.51950(12) -0.01849(15) 0.0810(8) Uani 1 1 d .
H8 H 0.7845 0.5211 -0.0632 0.097 Uiso 1 1 calc R
C6 C 0.90299(16) 0.46784(13) 0.04904(16) 0.0952(10) Uani 1 1 d .
H6 H 0.9334 0.4333 0.0511 0.114 Uiso 1 1 calc R
C7 C 0.85924(19) 0.47098(13) -0.01537(16) 0.1071(11) Uani 1 1 d .
H7 H 0.8600 0.4391 -0.0581 0.129 Uiso 1 1 calc R

loop_
_atom_site_aniso_label
_atom_site_aniso_U_11
_atom_site_aniso_U_22
_atom_site_aniso_U_33
_atom_site_aniso_U_23
_atom_site_aniso_U_13
_atom_site_aniso_U_12
Cl1 0.0494(3) 0.0765(4) 0.0547(3) 0.0123(2) 0.0107(2) 0.0105(2)
N1 0.0530(8) 0.0373(7) 0.0292(7) 0.0005(6) 0.0019(6) 0.0033(6)
N2 0.0580(9) 0.0415(8) 0.0303(7) 0.0033(6) 0.0011(6) 0.0022(7)
C4 0.0536(10) 0.0378(9) 0.0338(9) -0.0013(7) 0.0026(7) 0.0023(7)
C16 0.0482(9) 0.0360(8) 0.0322(8) -0.0006(7) -0.0002(7) -0.0008(7)
C1 0.0491(10) 0.0421(9) 0.0320(8) 0.0003(7) 0.0057(7) 0.0014(7)
C3 0.0461(9) 0.0386(9) 0.0331(9) 0.0019(7) 0.0039(7) 0.0034(7)
C10 0.0500(10) 0.0490(10) 0.0312(8) 0.0012(7) 0.0058(7) 0.0044(8)
C17 0.0457(9) 0.0432(9) 0.0355(9) 0.0000(7) -0.0013(7) -0.0033(7)
C9 0.0593(11) 0.0483(10) 0.0469(10) -0.0013(8) -0.0077(9) -0.0012(9)
C18 0.0610(11) 0.0594(11) 0.0372(10) 0.0099(8) 0.0018(8) -0.0093(9)
C11 0.0620(11) 0.0537(11) 0.0375(9) 0.0032(8) 0.0053(8) 0.0009(9)
C21 0.0543(11) 0.0490(10) 0.0466(10) 0.0022(8) 0.0028(8) 0.0079(8)
C2 0.0642(11) 0.0381(9) 0.0347(9) -0.0011(7) 0.0070(8) 0.0046(8)
C12 0.0631(12) 0.0709(13) 0.0398(10) 0.0155(9) 0.0078(9) 0.0049(10)
C13 0.0557(11) 0.0908(16) 0.0316(9) -0.0032(10) 0.0025(8) 0.0073(11)
C15 0.0742(13) 0.0533(11) 0.0396(10) -0.0018(8) 0.0047(9) -0.0015(10)
C5 0.0865(15) 0.0567(12) 0.0480(11) -0.0065(9) -0.0089(10) 0.0262(11)
C20 0.0650(13) 0.0534(11) 0.0598(12) 0.0080(10) -0.0101(10) 0.0114(9)
C14 0.0751(14) 0.0700(13) 0.0407(10) -0.0116(10) 0.0017(9) -0.0021(11)
C19 0.0752(14) 0.0565(12) 0.0471(11) 0.0178(9) -0.0118(10) -0.0032(10)
C8 0.119(2) 0.0642(14) 0.0594(14) -0.0150(11) -0.0338(14) 0.0028(14)
C6 0.148(3) 0.0684(15) 0.0692(16) -0.0216(12) -0.0169(17) 0.0526(17)
C7 0.187(3) 0.0719(17) 0.0628(16) -0.0325(13) -0.0321(18) 0.0385(19)

loop_
_atom_type_symbol
_atom_type_description
_atom_type_scat_dispersion_real
_atom_type_scat_dispersion_imag
_atom_type_scat_source
C C 0.0033 0.0016 'International Tables Vol C Tables 4.2.6.8 and 6.1.1.4'
H H 0.0000 0.0000 'International Tables Vol C Tables 4.2.6.8 and 6.1.1.4'
N N 0.0061 0.0033 'International Tables Vol C Tables 4.2.6.8 and 6.1.1.4'
O O 0.0106 0.0060 'International Tables Vol C Tables 4.2.6.8 and 6.1.1.4'
Cl Cl 0.1484 0.1585 'International Tables Vol C Tables 4.2.6.8 and 6.1.1.4'

loop_
_geom_angle_atom_site_label_1
_geom_angle_atom_site_label_2
_geom_angle_atom_site_label_3
_geom_angle
C3 N1 N2 111.74(13)
C3 N1 C4 129.23(13)
N2 N1 C4 119.04(13)
C1 N2 N1 105.17(13)
C5 C4 C9 121.32(17)
C5 C4 N1 118.74(16)
C9 C4 N1 119.93(15)
C21 C16 C17 117.12(15)
C21 C16 C3 118.85(15)
C17 C16 C3 123.79(15)
N2 C1 C2 110.84(15)
N2 C1 C10 121.36(15)
C2 C1 C10 127.77(15)
N1 C3 C2 106.02(14)
N1 C3 C16 126.05(14)
C2 C3 C16 127.91(15)
C15 C10 C11 118.30(16)
C15 C10 C1 119.89(16)
C11 C10 C1 121.80(16)
C18 C17 C16 121.54(17)
C18 C17 Cl1 117.94(14)
C16 C17 Cl1 120.50(13)
C8 C9 C4 118.97(19)
C19 C18 C17 119.92(18)
C10 C11 C12 119.99(19)
C20 C21 C16 121.53(18)
C3 C2 C1 106.22(15)
C13 C12 C11 120.70(19)
C12 C13 C14 119.86(18)
C14 C15 C10 121.15(19)
C4 C5 C6 118.6(2)
C19 C20 C21 120.02(19)
C13 C14 C15 120.0(2)
C18 C19 C20 119.86(17)
C7 C8 C9 120.2(2)
C7 C6 C5 120.4(2)
C8 C7 C6 120.5(2)

loop_
_geom_bond_atom_site_label_1
_geom_bond_atom_site_label_2
_geom_bond_distance
Cl1 C17 1.7361(18)
N1 C3 1.364(2)
N1 N2 1.3651(18)
N1 C4 1.426(2)
N2 C1 1.327(2)
C4 C5 1.373(3)
C4 C9 1.379(2)
C16 C21 1.387(2)
C16 C17 1.392(2)
C16 C3 1.478(2)
C1 C2 1.402(2)
C1 C10 1.477(2)
C3 C2 1.370(2)
C10 C15 1.384(3)
C10 C11 1.389(3)
C17 C18 1.381(2)
C9 C8 1.376(3)
C18 C19 1.372(3)
C11 C12 1.393(3)
C21 C20 1.381(3)
C12 C13 1.365(3)
C13 C14 1.370(3)
C15 C14 1.384(3)
C5 C6 1.377(3)
C20 C19 1.373(3)
C8 C7 1.361(4)
C6 C7 1.372(4)
